data_2240448
loop_
_publ_author_name
'Brennessel, William W.'
'Ellis, John E.'

_publ_section_title
;
 Crystal structure of (18-crown-6)potassium(I)
 [(1,2,3,4,5-\h)-cycloheptadienyl][(1,2,3-\h)-cycloheptatrienyl]cobalt(I)
;
_journal_coeditor_code BH2504
_journal_issue 3
_journal_name_full 'Acta Crystallographica Section E'
_journal_page_first 291
_journal_page_last 295
_journal_paper_doi 10.1107/S2056989015003151
_journal_volume 71
_journal_year 2015
_chemical_formula_iupac '[K (C12 H24 O6)] [Co (C7 H7) (C7 H9)]'
_chemical_formula_moiety 'C14 H16 Co, C12 H24 K O6'
_chemical_formula_sum 'C26 H40 Co K O6'
_chemical_formula_weight 546.61
_chemical_name_common 4301
_chemical_name_systematic
;
(18-Crown-6)potassium(I)
[(1,2,3,4,5-\h)-cycloheptadienyl][(1,2,3-\h)-cycloheptatrienyl]cobalt(I)
;
_space_group_crystal_system monoclinic
_space_group_IT_number 14
_space_group_name_Hall '-P 2ybc'
_space_group_name_H-M_alt 'P 1 21/c 1'
_symmetry_space_group_name_Hall '-P 2ybc'
_symmetry_space_group_name_H-M 'P 1 21/c 1'
_atom_sites_solution_hydrogens mixed
_atom_sites_solution_primary direct
_atom_sites_solution_secondary difmap
_audit_creation_method SHELXL-2014/7
_cell_angle_alpha 90
_cell_angle_beta 91.6077(19)
_cell_angle_gamma 90
_cell_formula_units_Z 8
_cell_length_a 16.3925(19)
_cell_length_b 17.225(2)
_cell_length_c 18.678(2)
_cell_measurement_reflns_used 3984
_cell_measurement_temperature 173(2)
_cell_measurement_theta_max 27.36
_cell_measurement_theta_min 2.37
_cell_volume 5271.9(10)
_computing_cell_refinement
;
SAINT (Bruker, 2003)
;
_computing_data_collection
;
SMART (Bruker, 2003)
;
_computing_data_reduction
;
SAINT (Bruker, 2003)
;
_computing_molecular_graphics
;
SHELXTL (Sheldrick, 2015)
;
_computing_publication_material
;
SHELXTL (Sheldrick, 2015)
;
_computing_structure_refinement
;
SHELXL2014 (Sheldrick, 2015)
;
_computing_structure_solution
;
SIR97 (Altomare <i>et al.</i>, 1999)
;
_diffrn_ambient_temperature 173(2)
_diffrn_measured_fraction_theta_full 0.999
_diffrn_measured_fraction_theta_max 0.998
_diffrn_measurement_device_type 'Siemens SMART CCD platform'
_diffrn_measurement_method '\w scans'
_diffrn_radiation_type MoK\a
_diffrn_radiation_wavelength 0.71073
_diffrn_reflns_av_R_equivalents 0.0550
_diffrn_reflns_limit_h_max 21
_diffrn_reflns_limit_h_min -21
_diffrn_reflns_limit_k_max 22
_diffrn_reflns_limit_k_min 0
_diffrn_reflns_limit_l_max 24
_diffrn_reflns_limit_l_min 0
_diffrn_reflns_number 85092
_diffrn_reflns_theta_full 27.485
_diffrn_reflns_theta_max 27.490
_diffrn_reflns_theta_min 1.243
_exptl_absorpt_coefficient_mu 0.847
_exptl_absorpt_correction_T_max 0.7456
_exptl_absorpt_correction_T_min 0.6120
_exptl_absorpt_correction_type multi-scan
_exptl_absorpt_process_details
;
(<i>TWINABS</i>; Sheldrick, 2012)
;
_exptl_crystal_colour red-brown
_exptl_crystal_density_diffrn 1.377
_exptl_crystal_description block
_exptl_crystal_F_000 2320
_exptl_crystal_size_max 0.32
_exptl_crystal_size_mid 0.24
_exptl_crystal_size_min 0.16
_refine_diff_density_max 0.456
_refine_diff_density_min -0.472
_refine_ls_extinction_method none
_refine_ls_goodness_of_fit_ref 1.003
_refine_ls_hydrogen_treatment mixed
_refine_ls_matrix_type full
_refine_ls_number_parameters 728
_refine_ls_number_reflns 12058
_refine_ls_number_restraints 45
_refine_ls_restrained_S_all 1.006
_refine_ls_R_factor_all 0.0723
_refine_ls_R_factor_gt 0.0425
_refine_ls_shift/su_max 0.001
_refine_ls_shift/su_mean 0.000
_refine_ls_structure_factor_coef Fsqd
_refine_ls_weighting_details 'w=1/[\s^2^(Fo^2^)+(0.0271P)^2^+2.3296P] where P=(Fo^2^+2Fc^2^)/3'
_refine_ls_weighting_scheme calc
_refine_ls_wR_factor_gt 0.0744
_refine_ls_wR_factor_ref 0.0837
_reflns_number_gt 9117
_reflns_number_total 12058
_reflns_threshold_expression I>2\s(I)
_cod_data_source_file bh2504sup1.cf
_cod_data_source_block I
_cod_original_cell_volume 5271.8(11)
_cod_database_code 2240448
_cod_database_fobs_code 2240448
_shelx_space_group_comment
;
The symmetry employed for this shelxl refinement is uniquely defined
by the following loop, which should always be used as a source of
symmetry information in preference to the above space-group names.
They are only intended as comments.
;
_shelx_estimated_absorpt_t_min 0.773
_shelx_estimated_absorpt_t_max 0.876

loop_
_space_group_symop_operation_xyz
'x, y, z'
'-x, y+1/2, -z+1/2'
'-x, -y, -z'
'x, -y-1/2, z-1/2'

loop_
_atom_site_type_symbol
_atom_site_label
_atom_site_fract_x
_atom_site_fract_y
_atom_site_fract_z
_atom_site_U_iso_or_equiv
_atom_site_adp_type
_atom_site_calc_flag
_atom_site_occupancy
_atom_site_disorder_assembly
_atom_site_disorder_group
Co Co1 0.08386(3) 0.87509(2) 0.59699(2) 0.02870(10) Uani d 1 . .
C C1 0.1495(3) 0.8446(2) 0.5119(2) 0.0510(11) Uani d 1 . .
H H1 0.172(3) 0.881(2) 0.489(2) 0.078(14) Uiso d 1 . .
C C2 0.0624(3) 0.8404(2) 0.50036(18) 0.0433(9) Uani d 1 . .
H H2 0.035(2) 0.867(2) 0.469(2) 0.059(12) Uiso d 1 . .
C C3 0.0169(2) 0.7864(2) 0.54050(18) 0.0394(8) Uani d 1 . .
H H3 -0.039(2) 0.787(2) 0.5341(19) 0.051(11) Uiso d 1 . .
C C4 0.0432(2) 0.7125(2) 0.56839(19) 0.0443(9) Uani d 1 . .
H H4 -0.005(2) 0.688(2) 0.592(2) 0.079(13) Uiso d 1 . .
C C5 0.1172(3) 0.6777(2) 0.56901(19) 0.0500(10) Uani d 1 . .
H H5 0.124(2) 0.626(2) 0.590(2) 0.076(13) Uiso d 1 . .
C C6 0.1922(3) 0.7098(3) 0.5507(2) 0.0585(12) Uani d 1 . .
H H6 0.242(3) 0.675(2) 0.561(2) 0.088(15) Uiso d 1 . .
C C7 0.2057(2) 0.7831(3) 0.5275(2) 0.0596(12) Uani d 1 . .
H H7 0.265(3) 0.800(2) 0.522(2) 0.079(13) Uiso d 1 . .
C C8 0.15714(18) 0.88005(18) 0.69126(16) 0.0293(7) Uani d 1 . .
H H8 0.1933(18) 0.8412(17) 0.7021(15) 0.031(8) Uiso d 1 . .
C C9 0.0752(2) 0.86626(19) 0.70514(16) 0.0326(7) Uani d 1 . .
H H9 0.0561(17) 0.8191(17) 0.7215(15) 0.030(8) Uiso d 1 . .
C C10 0.0139(2) 0.9175(2) 0.67898(17) 0.0364(8) Uani d 1 . .
H H10 -0.0423(19) 0.9061(16) 0.6853(15) 0.029(8) Uiso d 1 . .
C C11 0.0287(2) 0.97567(19) 0.62694(19) 0.0391(8) Uani d 1 . .
H H11 -0.019(2) 0.9961(18) 0.6036(17) 0.047(9) Uiso d 1 . .
C C12 0.1052(2) 0.99269(17) 0.59661(18) 0.0357(7) Uani d 1 . .
H H12 0.101(2) 1.0225(19) 0.5523(18) 0.051(10) Uiso d 1 . .
C C13 0.1851(2) 1.00884(19) 0.63506(18) 0.0360(8) Uani d 1 . .
H H13A 0.1932(18) 1.0645(18) 0.6471(15) 0.034(8) Uiso d 1 . .
H H13B 0.229(2) 0.9996(19) 0.604(2) 0.056(11) Uiso d 1 . .
C C14 0.1941(2) 0.95999(19) 0.70173(18) 0.0330(7) Uani d 1 . .
H H14A 0.1658(17) 0.9837(16) 0.7411(15) 0.029(8) Uiso d 1 . .
H H14B 0.2494(18) 0.9562(16) 0.7172(14) 0.024(7) Uiso d 1 . .
Co Co2 0.39803(2) 0.38636(2) 0.59565(2) 0.03271(10) Uani d 1 . .
C C15 0.3302(2) 0.3197(2) 0.52922(19) 0.0440(9) Uani d 1 . .
H H15 0.276(2) 0.333(2) 0.518(2) 0.067(12) Uiso d 1 . .
C C16 0.3926(3) 0.3615(2) 0.49555(17) 0.0451(9) Uani d 1 . .
H H16 0.381(2) 0.402(2) 0.4625(18) 0.054(10) Uiso d 1 . .
C C17 0.4764(2) 0.3482(2) 0.50970(19) 0.0438(9) Uani d 1 . .
H H17 0.519(2) 0.3912(19) 0.4897(18) 0.056(10) Uiso d 1 . .
C C18 0.5157(2) 0.2777(2) 0.52637(19) 0.0439(9) Uani d 1 . .
H H18 0.579(2) 0.280(2) 0.525(2) 0.069(12) Uiso d 1 . .
C C19 0.4846(2) 0.2077(2) 0.54489(18) 0.0455(9) Uani d 1 . .
H H19 0.527(2) 0.162(2) 0.5528(17) 0.057(11) Uiso d 1 . .
C C20 0.4028(3) 0.1907(2) 0.55977(19) 0.0480(9) Uani d 1 . .
H H20 0.392(2) 0.1417(19) 0.5780(17) 0.044(9) Uiso d 1 . .
C C21 0.3370(3) 0.2401(3) 0.5569(2) 0.0549(11) Uani d 1 . .
H H21 0.291(2) 0.224(2) 0.572(2) 0.063(13) Uiso d 1 . .
C C22 0.3724(5) 0.5020(8) 0.6053(8) 0.0308(11) Uani d 0.699(5) A 1
H H22 0.3723 0.5303 0.5585 0.037 Uiso calc 0.699(5) A 1
C C23 0.4523(5) 0.4885(7) 0.6346(8) 0.031(2) Uani d 0.699(5) A 1
H H23 0.4942 0.5245 0.6242 0.038 Uiso calc 0.699(5) A 1
C C24 0.4724(5) 0.4234(9) 0.6786(8) 0.0380(13) Uani d 0.699(5) A 1
H H24 0.5286 0.4150 0.6900 0.046 Uiso calc 0.699(5) A 1
C C25 0.4159(4) 0.3698(5) 0.7071(4) 0.0332(15) Uani d 0.699(5) A 1
H H25 0.4345 0.3271 0.7352 0.040 Uiso calc 0.699(5) A 1
C C26 0.3307(3) 0.3810(3) 0.6927(3) 0.0344(11) Uani d 0.699(5) A 1
H H26 0.2949 0.3346 0.6986 0.041 Uiso calc 0.699(5) A 1
C C27 0.2936(6) 0.4589(6) 0.7100(3) 0.0303(12) Uani d 0.699(5) A 1
H H27A 0.3241 0.4825 0.7510 0.036 Uiso calc 0.699(5) A 1
H H27B 0.2363 0.4515 0.7240 0.036 Uiso calc 0.699(5) A 1
C C28 0.2960(3) 0.5137(3) 0.6455(3) 0.0335(10) Uani d 0.699(5) A 1
H H28A 0.2481 0.5038 0.6133 0.040 Uiso calc 0.699(5) A 1
H H28B 0.2931 0.5681 0.6621 0.040 Uiso calc 0.699(5) A 1
C C22' 0.4013(10) 0.3665(13) 0.6930(10) 0.0332(15) Uani d 0.301(5) A 5
H H22' 0.4212 0.3132 0.7056 0.040 Uiso calc 0.301(5) A 5
C C23' 0.4652(10) 0.422(2) 0.6851(19) 0.0380(13) Uani d 0.301(5) A 5
H H23' 0.5118 0.4215 0.7165 0.046 Uiso calc 0.301(5) A 5
C C24' 0.4570(11) 0.4773(19) 0.629(2) 0.031(2) Uani d 0.301(5) A 5
H H24' 0.5062 0.4977 0.6105 0.038 Uiso calc 0.301(5) A 5
C C25' 0.3825(11) 0.506(2) 0.5966(19) 0.0308(11) Uani d 0.301(5) A 5
H H25' 0.3834 0.5452 0.5613 0.037 Uiso calc 0.301(5) A 5
C C26' 0.3069(6) 0.4736(6) 0.6182(5) 0.0335(10) Uani d 0.301(5) A 5
H H26C 0.2592 0.4781 0.5839 0.040 Uiso calc 0.301(5) A 5
C C27' 0.2893(16) 0.4648(14) 0.6962(8) 0.0303(12) Uani d 0.301(5) A 5
H H27C 0.2297 0.4678 0.7028 0.036 Uiso calc 0.301(5) A 5
H H27D 0.3154 0.5078 0.7236 0.036 Uiso calc 0.301(5) A 5
C C28' 0.3216(8) 0.3867(7) 0.7254(6) 0.0344(11) Uani d 0.301(5) A 5
H H28C 0.3287 0.3899 0.7781 0.041 Uiso calc 0.301(5) A 5
H H28D 0.2812 0.3454 0.7142 0.041 Uiso calc 0.301(5) A 5
K K1 0.11102(4) 0.69805(3) 0.39075(3) 0.02821(14) Uani d 1 . .
O O1 0.21703(13) 0.79524(13) 0.31156(12) 0.0361(5) Uani d 1 . .
C C29 0.1870(2) 0.87284(18) 0.3082(2) 0.0439(8) Uani d 1 . .
H H29A 0.2247 0.9058 0.2809 0.053 Uiso calc 1 . .
H H29B 0.1834 0.8944 0.3571 0.053 Uiso calc 1 . .
C C30 0.1046(2) 0.87240(18) 0.27208(18) 0.0433(8) Uani d 1 . .
H H30A 0.0854 0.9263 0.2641 0.052 Uiso calc 1 . .
H H30B 0.1071 0.8461 0.2251 0.052 Uiso calc 1 . .
O O2 0.05022(13) 0.83223(12) 0.31708(10) 0.0332(5) Uani d 1 . .
C C31 -0.0317(2) 0.83326(19) 0.28937(18) 0.0409(8) Uani d 1 . .
H H31A -0.0343 0.8096 0.2410 0.049 Uiso calc 1 . .
H H31B -0.0515 0.8874 0.2854 0.049 Uiso calc 1 . .
C C32 -0.08384(19) 0.78852(18) 0.33875(18) 0.0405(8) Uani d 1 . .
H H32A -0.0788 0.8103 0.3877 0.049 Uiso calc 1 . .
H H32B -0.1417 0.7919 0.3225 0.049 Uiso calc 1 . .
O O3 -0.05789(12) 0.71010(13) 0.33890(12) 0.0378(5) Uani d 1 . .
C C33 -0.10669(19) 0.6611(2) 0.38195(18) 0.0422(8) Uani d 1 . .
H H33A -0.1649 0.6653 0.3667 0.051 Uiso calc 1 . .
H H33B -0.1012 0.6766 0.4329 0.051 Uiso calc 1 . .
C C34 -0.0775(2) 0.5799(2) 0.37251(19) 0.0447(9) Uani d 1 . .
H H34A -0.1157 0.5431 0.3948 0.054 Uiso calc 1 . .
H H34B -0.0749 0.5674 0.3209 0.054 Uiso calc 1 . .
O O4 0.00127(13) 0.57276(11) 0.40546(13) 0.0388(5) Uani d 1 . .
C C35 0.0343(2) 0.49680(19) 0.3986(2) 0.0513(10) Uani d 1 . .
H H35A 0.0403 0.4840 0.3473 0.062 Uiso calc 1 . .
H H35B -0.0028 0.4583 0.4197 0.062 Uiso calc 1 . .
C C36 0.1150(2) 0.49405(19) 0.4361(2) 0.0499(10) Uani d 1 . .
H H36A 0.1102 0.5144 0.4854 0.060 Uiso calc 1 . .
H H36B 0.1342 0.4396 0.4393 0.060 Uiso calc 1 . .
O O5 0.17146(13) 0.53887(12) 0.39880(12) 0.0364(5) Uani d 1 . .
C C37 0.2495(2) 0.5416(2) 0.43407(18) 0.0426(9) Uani d 1 . .
H H37A 0.2700 0.4883 0.4426 0.051 Uiso calc 1 . .
H H37B 0.2453 0.5679 0.4809 0.051 Uiso calc 1 . .
C C38 0.3067(2) 0.5849(2) 0.38815(18) 0.0414(8) Uani d 1 . .
H H38A 0.3626 0.5832 0.4095 0.050 Uiso calc 1 . .
H H38B 0.3077 0.5612 0.3399 0.050 Uiso calc 1 . .
O O6 0.27920(13) 0.66290(12) 0.38309(12) 0.0362(5) Uani d 1 . .
C C39 0.32695(19) 0.7087(2) 0.33672(18) 0.0407(8) Uani d 1 . .
H H39A 0.3208 0.6896 0.2869 0.049 Uiso calc 1 . .
H H39B 0.3853 0.7056 0.3515 0.049 Uiso calc 1 . .
C C40 0.29782(19) 0.7908(2) 0.34127(18) 0.0407(8) Uani d 1 . .
H H40A 0.2984 0.8079 0.3919 0.049 Uiso calc 1 . .
H H40B 0.3344 0.8254 0.3145 0.049 Uiso calc 1 . .
K K2 0.39810(4) 0.20452(3) 0.38877(3) 0.02898(14) Uani d 1 . .
O O7 0.45283(14) 0.33192(12) 0.30801(11) 0.0368(5) Uani d 1 . .
C C41 0.3973(2) 0.3681(2) 0.25962(19) 0.0485(9) Uani d 1 . .
H H41A 0.3914 0.3367 0.2153 0.058 Uiso calc 1 . .
H H41B 0.4177 0.4201 0.2466 0.058 Uiso calc 1 . .
C C42 0.3170(2) 0.37518(19) 0.2941(2) 0.0476(9) Uani d 1 . .
H H42A 0.3236 0.4036 0.3400 0.057 Uiso calc 1 . .
H H42B 0.2786 0.4047 0.2625 0.057 Uiso calc 1 . .
O O8 0.28521(13) 0.29987(12) 0.30686(12) 0.0380(5) Uani d 1 . .
C C43 0.20880(19) 0.3019(2) 0.34089(19) 0.0425(9) Uani d 1 . .
H H43A 0.1704 0.3360 0.3137 0.051 Uiso calc 1 . .
H H43B 0.2159 0.3229 0.3900 0.051 Uiso calc 1 . .
C C44 0.17541(19) 0.2215(2) 0.34377(19) 0.0450(9) Uani d 1 . .
H H44A 0.1190 0.2226 0.3613 0.054 Uiso calc 1 . .
H H44B 0.1743 0.1981 0.2954 0.054 Uiso calc 1 . .
O O9 0.22655(13) 0.17710(13) 0.39114(12) 0.0390(5) Uani d 1 . .
C C45 0.1980(2) 0.0998(2) 0.4002(2) 0.0471(9) Uani d 1 . .
H H45A 0.1895 0.0747 0.3529 0.056 Uiso calc 1 . .
H H45B 0.1452 0.1003 0.4248 0.056 Uiso calc 1 . .
C C46 0.2594(2) 0.0557(2) 0.44361(19) 0.0460(9) Uani d 1 . .
H H46A 0.2707 0.0826 0.4897 0.055 Uiso calc 1 . .
H H46B 0.2385 0.0031 0.4540 0.055 Uiso calc 1 . .
O O10 0.33194(13) 0.05044(12) 0.40421(12) 0.0372(5) Uani d 1 . .
C C47 0.3896(2) -0.00261(18) 0.4340(2) 0.0499(10) Uani d 1 . .
H H47A 0.3662 -0.0556 0.4345 0.060 Uiso calc 1 . .
H H47B 0.4042 0.0124 0.4839 0.060 Uiso calc 1 . .
C C48 0.4635(2) -0.00123(19) 0.3895(2) 0.0508(10) Uani d 1 . .
H H48A 0.5010 -0.0437 0.4042 0.061 Uiso calc 1 . .
H H48B 0.4477 -0.0086 0.3384 0.061 Uiso calc 1 . .
O O11 0.50257(13) 0.07131(11) 0.39930(12) 0.0369(5) Uani d 1 . .
C C49 0.5787(2) 0.0755(2) 0.36519(19) 0.0452(9) Uani d 1 . .
H H49A 0.5716 0.0619 0.3139 0.054 Uiso calc 1 . .
H H49B 0.6176 0.0381 0.3876 0.054 Uiso calc 1 . .
C C50 0.61118(19) 0.1558(2) 0.37255(19) 0.0449(9) Uani d 1 . .
H H50A 0.6114 0.1720 0.4234 0.054 Uiso calc 1 . .
H H50B 0.6679 0.1580 0.3557 0.054 Uiso calc 1 . .
O O12 0.56028(12) 0.20619(13) 0.33055(12) 0.0370(5) Uani d 1 . .
C C51 0.5866(2) 0.2849(2) 0.33212(19) 0.0451(9) Uani d 1 . .
H H51A 0.6443 0.2884 0.3181 0.054 Uiso calc 1 . .
H H51B 0.5822 0.3063 0.3811 0.054 Uiso calc 1 . .
C C52 0.5337(2) 0.3295(2) 0.28107(18) 0.0430(9) Uani d 1 . .
H H52A 0.5551 0.3828 0.2759 0.052 Uiso calc 1 . .
H H52B 0.5330 0.3042 0.2334 0.052 Uiso calc 1 . .

loop_
_atom_site_aniso_label
_atom_site_aniso_U_11
_atom_site_aniso_U_22
_atom_site_aniso_U_33
_atom_site_aniso_U_12
_atom_site_aniso_U_13
_atom_site_aniso_U_23
Co1 0.0393(2) 0.02537(19) 0.02133(19) -0.00096(19) -0.00152(18) -0.00292(16)
C1 0.077(3) 0.050(2) 0.0272(19) -0.034(2) 0.0239(19) -0.0144(17)
C2 0.074(3) 0.0300(18) 0.0251(17) 0.0044(19) -0.0124(18) -0.0030(14)
C3 0.0346(18) 0.049(2) 0.0348(18) 0.0014(17) -0.0005(15) -0.0142(15)
C4 0.060(2) 0.0315(18) 0.042(2) -0.0090(18) 0.0182(18) -0.0024(15)
C5 0.081(3) 0.0335(19) 0.0358(19) 0.016(2) 0.002(2) -0.0059(15)
C6 0.054(2) 0.080(3) 0.041(2) 0.019(3) -0.0118(19) -0.026(2)
C7 0.037(2) 0.097(4) 0.045(2) -0.016(2) 0.0044(18) -0.038(2)
C8 0.0373(16) 0.0262(17) 0.0244(16) 0.0058(15) -0.0027(13) 0.0016(12)
C9 0.0414(18) 0.0349(17) 0.0219(15) -0.0082(15) 0.0068(14) -0.0005(13)
C10 0.0299(17) 0.0422(19) 0.0370(19) -0.0042(15) -0.0006(15) -0.0148(16)
C11 0.0356(18) 0.0309(18) 0.050(2) 0.0050(15) -0.0118(16) -0.0138(15)
C12 0.050(2) 0.0246(14) 0.0324(17) -0.0010(15) -0.0049(16) -0.0002(14)
C13 0.0433(19) 0.0273(18) 0.0374(19) -0.0060(15) 0.0036(16) 0.0005(14)
C14 0.0305(17) 0.0375(18) 0.0309(18) -0.0008(15) -0.0013(14) -0.0076(14)
Co2 0.0306(2) 0.0312(2) 0.0362(2) 0.00488(19) -0.00151(19) -0.01252(18)
C15 0.0350(18) 0.056(2) 0.041(2) 0.0139(17) -0.0100(16) -0.0203(18)
C16 0.069(3) 0.0418(19) 0.0245(16) 0.020(2) 0.0061(17) 0.0050(14)
C17 0.055(2) 0.0360(19) 0.041(2) 0.0036(18) 0.0107(18) -0.0036(16)
C18 0.044(2) 0.048(2) 0.0394(19) 0.0062(18) -0.0088(17) -0.0044(16)
C19 0.057(2) 0.041(2) 0.0379(19) 0.0158(19) -0.0108(17) -0.0020(15)
C20 0.079(3) 0.0316(18) 0.0331(18) 0.004(2) 0.0024(19) -0.0010(14)
C21 0.057(3) 0.071(3) 0.038(2) -0.002(2) 0.0151(19) -0.009(2)
C22 0.039(3) 0.027(2) 0.027(4) 0.000(2) 0.001(2) -0.0030(18)
C23 0.0296(18) 0.027(4) 0.037(3) -0.004(2) -0.0002(18) -0.014(3)
C24 0.029(2) 0.051(2) 0.034(3) 0.013(2) -0.003(2) -0.013(2)
C25 0.048(3) 0.0353(19) 0.015(3) 0.018(3) -0.014(2) -0.008(2)
C26 0.044(2) 0.035(2) 0.024(3) -0.0001(19) 0.002(3) -0.002(3)
C27 0.0300(19) 0.036(2) 0.025(3) 0.0070(16) 0.002(3) -0.004(3)
C28 0.033(2) 0.024(2) 0.043(3) 0.008(2) -0.003(2) -0.0027(18)
C22' 0.048(3) 0.0353(19) 0.015(3) 0.018(3) -0.014(2) -0.008(2)
C23' 0.029(2) 0.051(2) 0.034(3) 0.013(2) -0.003(2) -0.013(2)
C24' 0.0296(18) 0.027(4) 0.037(3) -0.004(2) -0.0002(18) -0.014(3)
C25' 0.039(3) 0.027(2) 0.027(4) 0.000(2) 0.001(2) -0.0030(18)
C26' 0.033(2) 0.024(2) 0.043(3) 0.008(2) -0.003(2) -0.0027(18)
C27' 0.0300(19) 0.036(2) 0.025(3) 0.0070(16) 0.002(3) -0.004(3)
C28' 0.044(2) 0.035(2) 0.024(3) -0.0001(19) 0.002(3) -0.002(3)
K1 0.0271(3) 0.0252(3) 0.0322(4) -0.0006(3) -0.0016(3) 0.0035(3)
O1 0.0371(12) 0.0336(12) 0.0376(13) -0.0071(10) 0.0006(10) 0.0006(10)
C29 0.060(2) 0.0255(17) 0.047(2) -0.0121(17) 0.0115(17) 0.0086(15)
C30 0.063(2) 0.0337(18) 0.0334(17) 0.0069(18) 0.0004(17) 0.0099(14)
O2 0.0384(12) 0.0314(12) 0.0294(12) 0.0044(10) -0.0043(9) 0.0045(9)
C31 0.048(2) 0.0359(18) 0.0375(19) 0.0170(16) -0.0203(16) -0.0051(15)
C32 0.0334(17) 0.046(2) 0.0422(19) 0.0128(16) -0.0044(15) -0.0109(16)
O3 0.0303(11) 0.0411(13) 0.0421(13) 0.0051(10) 0.0023(10) -0.0026(11)
C33 0.0238(16) 0.063(2) 0.0398(19) -0.0076(16) -0.0015(14) 0.0025(16)
C34 0.0392(19) 0.054(2) 0.0405(19) -0.0227(18) 0.0011(16) 0.0024(16)
O4 0.0400(12) 0.0293(11) 0.0470(13) -0.0078(10) 0.0013(11) -0.0035(11)
C35 0.058(2) 0.0286(17) 0.069(3) -0.0108(17) 0.026(2) -0.0085(19)
C36 0.065(2) 0.0269(17) 0.059(2) 0.0092(18) 0.024(2) 0.0113(16)
O5 0.0420(13) 0.0352(12) 0.0321(12) 0.0052(10) 0.0036(10) 0.0062(10)
C37 0.055(2) 0.0396(19) 0.0325(18) 0.0239(17) -0.0056(16) 0.0003(15)
C38 0.0344(18) 0.050(2) 0.0397(19) 0.0196(16) -0.0059(15) -0.0092(16)
O6 0.0281(11) 0.0430(13) 0.0377(13) 0.0047(10) 0.0047(10) -0.0008(10)
C39 0.0262(16) 0.062(2) 0.0341(18) -0.0014(16) 0.0058(13) -0.0067(17)
C40 0.0323(17) 0.053(2) 0.0370(19) -0.0142(17) 0.0071(14) -0.0057(17)
K2 0.0277(3) 0.0263(3) 0.0329(4) 0.0028(3) 0.0007(3) 0.0054(3)
O7 0.0481(13) 0.0332(12) 0.0294(12) -0.0045(10) 0.0067(10) 0.0041(10)
C41 0.068(2) 0.0327(17) 0.044(2) -0.0093(19) -0.0025(19) 0.0153(15)
C42 0.067(2) 0.0256(18) 0.049(2) 0.0151(18) -0.0116(19) 0.0085(15)
O8 0.0407(12) 0.0324(12) 0.0408(14) 0.0103(11) 0.0019(10) 0.0003(10)
C43 0.0360(17) 0.048(2) 0.043(2) 0.0218(17) -0.0104(15) -0.0078(17)
C44 0.0229(16) 0.071(3) 0.041(2) 0.0118(16) -0.0020(14) -0.0047(18)
O9 0.0272(11) 0.0472(13) 0.0423(14) -0.0015(10) -0.0025(10) 0.0040(11)
C45 0.0318(17) 0.065(2) 0.045(2) -0.0154(17) 0.0060(16) -0.0024(19)
C46 0.054(2) 0.042(2) 0.042(2) -0.0183(18) 0.0070(17) 0.0099(16)
O10 0.0398(12) 0.0356(12) 0.0360(12) -0.0014(10) -0.0010(10) 0.0122(11)
C47 0.065(2) 0.0254(17) 0.058(2) -0.0029(18) -0.020(2) 0.0122(15)
C48 0.056(2) 0.0241(17) 0.071(3) 0.0156(17) -0.016(2) -0.0060(17)
O11 0.0375(12) 0.0332(12) 0.0399(12) 0.0094(10) -0.0002(10) -0.0050(11)
C49 0.043(2) 0.053(2) 0.0396(19) 0.0237(18) -0.0013(17) -0.0009(16)
C50 0.0219(16) 0.074(3) 0.0387(19) 0.0068(17) -0.0033(14) -0.0057(17)
O12 0.0270(11) 0.0403(12) 0.0434(13) -0.0053(10) -0.0060(9) -0.0035(10)
C51 0.0370(18) 0.054(2) 0.044(2) -0.0175(17) 0.0068(16) -0.0136(17)
C52 0.053(2) 0.0366(19) 0.040(2) -0.0177(17) 0.0147(17) -0.0064(16)

loop_
_atom_type_symbol
_atom_type_description
_atom_type_scat_dispersion_real
_atom_type_scat_dispersion_imag
_atom_type_scat_source
C C 0.0033 0.0016 'International Tables Vol C Tables 4.2.6.8 and 6.1.1.4'
H H 0.0000 0.0000 'International Tables Vol C Tables 4.2.6.8 and 6.1.1.4'
O O 0.0106 0.0060 'International Tables Vol C Tables 4.2.6.8 and 6.1.1.4'
K K 0.2009 0.2494 'International Tables Vol C Tables 4.2.6.8 and 6.1.1.4'
Co Co 0.3494 0.9721 'International Tables Vol C Tables 4.2.6.8 and 6.1.1.4'

loop_
_geom_angle_atom_site_label_1
_geom_angle_atom_site_label_2
_geom_angle_atom_site_label_3
_geom_angle
C2 Co1 C1 42.78(16)
C2 Co1 C9 153.16(15)
C1 Co1 C9 144.86(17)
C2 Co1 C11 116.74(15)
C1 Co1 C11 133.54(17)
C9 Co1 C11 75.37(14)
C2 Co1 C12 109.21(14)
C1 Co1 C12 99.20(15)
C9 Co1 C12 95.37(14)
C11 Co1 C12 40.60(13)
C2 Co1 C10 135.42(16)
C1 Co1 C10 173.91(17)
C9 Co1 C10 40.30(13)
C11 Co1 C10 40.43(14)
C12 Co1 C10 75.68(14)
C2 Co1 C8 151.90(15)
C1 Co1 C8 111.47(16)
C9 Co1 C8 39.34(12)
C11 Co1 C8 89.04(13)
C12 Co1 C8 82.53(13)
C10 Co1 C8 71.48(13)
C2 Co1 C3 40.45(15)
C1 Co1 C3 72.70(14)
C9 Co1 C3 112.76(14)
C11 Co1 C3 121.05(13)
C12 Co1 C3 141.81(14)
C10 Co1 C3 109.20(13)
C8 Co1 C3 135.52(13)
C7 C1 C2 128.7(4)
C7 C1 Co1 112.8(3)
C2 C1 Co1 65.3(2)
C7 C1 K1 72.2(2)
C2 C1 K1 72.7(2)
Co1 C1 K1 128.27(15)
C7 C1 H1 111(3)
C2 C1 H1 114(3)
Co1 C1 H1 117(3)
K1 C1 H1 107(3)
C3 C2 C1 119.1(4)
C3 C2 Co1 78.0(2)
C1 C2 Co1 71.9(2)
C3 C2 K1 88.8(2)
C1 C2 K1 82.8(2)
Co1 C2 K1 140.36(17)
C3 C2 H2 116(3)
C1 C2 H2 125(3)
Co1 C2 H2 123(3)
K1 C2 H2 96(2)
C2 C3 C4 128.0(3)
C2 C3 Co1 61.50(19)
C4 C3 Co1 108.0(2)
C2 C3 H3 117(2)
C4 C3 H3 111(2)
Co1 C3 H3 123(2)
C5 C4 C3 130.9(4)
C5 C4 K1 70.8(2)
C3 C4 K1 79.7(2)
C5 C4 H4 121(2)
C3 C4 H4 108(2)
K1 C4 H4 131(2)
C4 C5 C6 128.1(4)
C4 C5 K1 86.7(2)
C6 C5 K1 73.6(2)
C4 C5 H5 119(2)
C6 C5 H5 112(2)
K1 C5 H5 120(2)
C7 C6 C5 126.8(4)
C7 C6 K1 80.2(2)
C5 C6 K1 82.0(2)
C7 C6 H6 118(2)
C5 C6 H6 115(2)
K1 C6 H6 116(2)
C6 C7 C1 130.2(4)
C6 C7 K1 75.9(2)
C1 C7 K1 83.3(2)
C6 C7 H7 117(2)
C1 C7 H7 112(2)
K1 C7 H7 119(2)
C9 C8 C14 121.0(3)
C9 C8 Co1 67.60(18)
C14 C8 Co1 111.2(2)
C9 C8 H8 117.1(18)
C14 C8 H8 112.5(19)
Co1 C8 H8 120.5(18)
C8 C9 C10 120.6(3)
C8 C9 Co1 73.07(18)
C10 C9 Co1 71.29(18)
C8 C9 H9 123.2(18)
C10 C9 H9 114.6(18)
Co1 C9 H9 115.3(17)
C9 C10 C11 122.9(3)
C9 C10 Co1 68.42(18)
C11 C10 Co1 68.56(19)
C9 C10 H10 120.6(18)
C11 C10 H10 114.5(17)
Co1 C10 H10 125.2(17)
C12 C11 C10 126.0(3)
C12 C11 Co1 70.29(18)
C10 C11 Co1 71.00(19)
C12 C11 H11 118(2)
C10 C11 H11 115(2)
Co1 C11 H11 124(2)
C11 C12 C13 128.0(3)
C11 C12 Co1 69.12(18)
C13 C12 Co1 109.1(2)
C11 C12 H12 114(2)
C13 C12 H12 110(2)
Co1 C12 H12 121.0(19)
C12 C13 C14 110.9(3)
C12 C13 H13A 113.4(18)
C14 C13 H13A 110.0(17)
C12 C13 H13B 110(2)
C14 C13 H13B 111(2)
H13A C13 H13B 102(3)
C13 C14 C8 111.8(3)
C13 C14 H14A 110.7(17)
C8 C14 H14A 106.4(17)
C13 C14 H14B 111.2(17)
C8 C14 H14B 110.7(17)
H14A C14 H14B 106(2)
C22' Co2 C16 156.4(7)
C22' Co2 C24' 80.5(9)
C16 Co2 C24' 120.1(10)
C22' Co2 C15 120.2(8)
C16 Co2 C15 42.17(16)
C24' Co2 C15 157.8(8)
C16 Co2 C22 107.4(4)
C15 Co2 C22 120.0(4)
C16 Co2 C24 144.9(4)
C15 Co2 C24 162.9(4)
C22 Co2 C24 75.5(5)
C22' Co2 C23' 42.2(6)
C16 Co2 C23' 149.7(7)
C24' Co2 C23' 41.7(6)
C15 Co2 C23' 160.5(8)
C22' Co2 C25' 100.1(10)
C16 Co2 C25' 103.2(10)
C24' Co2 C25' 41.7(6)
C15 Co2 C25' 120.5(9)
C23' Co2 C25' 76.3(12)
C16 Co2 C23 122.3(4)
C15 Co2 C23 156.9(3)
C22 Co2 C23 40.3(3)
C24 Co2 C23 40.2(3)
C16 Co2 C25 158.6(2)
C15 Co2 C25 126.2(3)
C22 Co2 C25 93.9(4)
C24 Co2 C25 39.9(2)
C23 Co2 C25 74.1(3)
C16 Co2 C26 143.25(19)
C15 Co2 C26 102.01(18)
C22 Co2 C26 81.7(3)
C24 Co2 C26 71.6(3)
C23 Co2 C26 88.1(3)
C25 Co2 C26 39.13(19)
C22' Co2 C26' 86.5(5)
C16 Co2 C26' 109.3(3)
C24' Co2 C26' 73.6(8)
C15 Co2 C26' 98.3(3)
C23' Co2 C26' 89.6(9)
C25' Co2 C26' 39.2(4)
C16 C15 C21 125.7(3)
C16 C15 Co2 65.6(2)
C21 C15 Co2 106.4(3)
C16 C15 K2 72.9(2)
C21 C15 K2 73.3(2)
Co2 C15 K2 127.35(15)
C16 C15 H15 118(2)
C21 C15 H15 112(2)
Co2 C15 H15 120(2)
K2 C15 H15 107(2)
C17 C16 C15 123.2(3)
C17 C16 Co2 80.5(2)
C15 C16 Co2 72.2(2)
C17 C16 K2 86.5(2)
C15 C16 K2 83.5(2)
Co2 C16 K2 139.18(16)
C17 C16 H16 115(2)
C15 C16 H16 122(2)
Co2 C16 H16 118(2)
K2 C16 H16 102(2)
C18 C17 C16 128.3(4)
C18 C17 Co2 111.9(3)
C16 C17 Co2 59.95(19)
C18 C17 H17 111.9(18)
C16 C17 H17 116.8(18)
Co2 C17 H17 116.1(18)
C19 C18 C17 130.6(4)
C19 C18 K2 69.9(2)
C17 C18 K2 84.6(2)
C19 C18 H18 115(2)
C17 C18 H18 114(2)
K2 C18 H18 123(2)
C18 C19 C20 126.9(4)
C18 C19 K2 86.7(2)
C20 C19 K2 77.1(2)
C18 C19 H19 116.7(19)
C20 C19 H19 116.1(19)
K2 C19 H19 112.7(18)
C21 C20 C19 128.0(4)
C21 C20 K2 85.3(2)
C19 C20 K2 77.5(2)
C21 C20 H20 114(2)
C19 C20 H20 117(2)
K2 C20 H20 116(2)
C20 C21 C15 130.0(4)
C20 C21 K2 70.8(2)
C15 C21 K2 82.2(2)
C20 C21 H21 119(3)
C15 C21 H21 111(3)
K2 C21 H21 122(3)
C23 C22 C28 127.2(10)
C23 C22 Co2 71.6(7)
C28 C22 Co2 110.7(6)
C23 C22 H22 113.2
C28 C22 H22 113.2
Co2 C22 H22 113.2
C24 C23 C22 123.1(8)
C24 C23 Co2 68.2(7)
C22 C23 Co2 68.1(7)
C24 C23 H23 118.4
C22 C23 H23 118.4
Co2 C23 H23 141.4
C25 C24 C23 125.8(8)
C25 C24 Co2 72.5(5)
C23 C24 Co2 71.6(7)
C25 C24 H24 117.1
C23 C24 H24 117.1
Co2 C24 H24 132.5
C24 C25 C26 119.1(6)
C24 C25 Co2 67.5(6)
C26 C25 Co2 71.9(4)
C24 C25 H25 120.5
C26 C25 H25 120.5
Co2 C25 H25 133.2
C25 C26 C27 118.5(6)
C25 C26 Co2 69.0(4)
C27 C26 Co2 111.2(4)
C25 C26 H26 116.4
C27 C26 H26 116.4
Co2 C26 H26 116.4
C26 C27 C28 111.1(4)
C26 C27 H27A 109.4
C28 C27 H27A 109.4
C26 C27 H27B 109.4
C28 C27 H27B 109.4
H27A C27 H27B 108.0
C22 C28 C27 110.7(5)
C22 C28 H28A 109.5
C27 C28 H28A 109.5
C22 C28 H28B 109.5
C27 C28 H28B 109.5
H28A C28 H28B 108.1
C23' C22' C28' 122.7(15)
C23' C22' Co2 77.1(15)
C28' C22' Co2 110.6(9)
C23' C22' H22' 113.6
C28' C22' H22' 113.6
Co2 C22' H22' 113.6
C22' C23' C24' 118.0(16)
C22' C23' Co2 60.7(12)
C24' C23' Co2 64.1(16)
C22' C23' H23' 121.0
C24' C23' H23' 121.0
Co2 C23' H23' 154.0
C23' C24' C25' 126.8(17)
C23' C24' Co2 74.2(16)
C25' C24' Co2 74.2(18)
C23' C24' H24' 116.6
C25' C24' H24' 116.6
Co2 C24' H24' 127.4
C26' C25' C24' 119.3(12)
C26' C25' Co2 74.1(13)
C24' C25' Co2 64.1(16)
C26' C25' H25' 120.3
C24' C25' H25' 120.3
Co2 C25' H25' 134.7
C25' C26' C27' 120.4(14)
C25' C26' Co2 66.7(15)
C27' C26' Co2 105.7(6)
C25' C26' H26C 117.4
C27' C26' H26C 117.4
Co2 C26' H26C 117.4
C26' C27' C28' 111.0(9)
C26' C27' H27C 109.4
C28' C27' H27C 109.4
C26' C27' H27D 109.4
C28' C27' H27D 109.4
H27C C27' H27D 108.0
C22' C28' C27' 110.8(9)
C22' C28' H28C 109.5
C27' C28' H28C 109.5
C22' C28' H28D 109.5
C27' C28' H28D 109.5
H28C C28' H28D 108.1
O4 K1 O6 117.70(7)
O4 K1 O2 116.76(7)
O6 K1 O2 118.44(7)
O4 K1 O1 153.61(7)
O6 K1 O1 59.43(6)
O2 K1 O1 59.01(6)
O4 K1 O3 59.05(7)
O6 K1 O3 156.35(7)
O2 K1 O3 57.77(6)
O1 K1 O3 111.86(7)
O4 K1 O5 59.59(6)
O6 K1 O5 58.11(6)
O2 K1 O5 154.03(7)
O1 K1 O5 111.53(6)
O3 K1 O5 113.71(6)
O4 K1 C6 101.77(11)
O6 K1 C6 71.64(9)
O2 K1 C6 121.46(10)
O1 K1 C6 101.57(11)
O3 K1 C6 131.52(9)
O5 K1 C6 83.19(10)
O4 K1 C7 123.43(10)
O6 K1 C7 72.30(9)
O2 K1 C7 99.46(11)
O1 K1 C7 81.99(10)
O3 K1 C7 130.41(9)
O5 K1 C7 103.05(11)
C6 K1 C7 23.89(11)
O4 K1 C2 109.94(9)
O6 K1 C2 116.23(9)
O2 K1 C2 67.10(7)
O1 K1 C2 92.66(8)
O3 K1 C2 84.82(8)
O5 K1 C2 138.81(8)
C6 K1 C2 58.85(10)
C7 K1 C2 46.11(11)
O4 K1 C5 79.94(9)
O6 K1 C5 91.46(9)
O2 K1 C5 124.37(8)
O1 K1 C5 125.07(9)
O3 K1 C5 109.88(9)
O5 K1 C5 81.36(8)
C6 K1 C5 24.44(10)
C7 K1 C5 43.50(11)
C2 K1 C5 57.50(9)
O4 K1 C1 127.02(8)
O6 K1 C1 91.69(9)
O2 K1 C1 77.15(9)
O1 K1 C1 78.89(8)
O3 K1 C1 108.74(9)
O5 K1 C1 126.92(10)
C6 K1 C1 44.31(12)
C7 K1 C1 24.41(11)
C2 K1 C1 24.54(10)
C5 K1 C1 54.68(9)
O4 K1 C4 75.23(8)
O6 K1 C4 113.25(8)
O2 K1 C4 106.28(8)
O1 K1 C4 131.02(7)
O3 K1 C4 89.20(8)
O5 K1 C4 97.64(7)
C6 K1 C4 42.52(10)
C7 K1 C4 52.78(10)
C2 K1 C4 43.91(8)
C5 K1 C4 22.45(9)
C1 K1 C4 52.22(8)
C40 O1 C29 112.5(3)
C40 O1 K1 109.87(18)
C29 O1 K1 111.03(17)
O1 C29 C30 108.8(3)
O1 C29 H29A 109.9
C30 C29 H29A 109.9
O1 C29 H29B 109.9
C30 C29 H29B 109.9
H29A C29 H29B 108.3
O2 C30 C29 108.1(2)
O2 C30 H30A 110.1
C29 C30 H30A 110.1
O2 C30 H30B 110.1
C29 C30 H30B 110.1
H30A C30 H30B 108.4
C30 O2 C31 112.3(2)
C30 O2 K1 117.54(18)
C31 O2 K1 119.83(19)
O2 C31 C32 108.6(3)
O2 C31 H31A 110.0
C32 C31 H31A 110.0
O2 C31 H31B 110.0
C32 C31 H31B 110.0
H31A C31 H31B 108.3
O3 C32 C31 108.5(3)
O3 C32 H32A 110.0
C31 C32 H32A 110.0
O3 C32 H32B 110.0
C31 C32 H32B 110.0
H32A C32 H32B 108.4
C32 O3 C33 113.1(2)
C32 O3 K1 110.55(17)
C33 O3 K1 108.24(17)
O3 C33 C34 107.5(3)
O3 C33 H33A 110.2
C34 C33 H33A 110.2
O3 C33 H33B 110.2
C34 C33 H33B 110.2
H33A C33 H33B 108.5
O4 C34 C33 108.7(3)
O4 C34 H34A 109.9
C33 C34 H34A 109.9
O4 C34 H34B 109.9
C33 C34 H34B 109.9
H34A C34 H34B 108.3
C34 O4 C35 112.5(3)
C34 O4 K1 117.73(18)
C35 O4 K1 116.62(18)
O4 C35 C36 108.9(3)
O4 C35 H35A 109.9
C36 C35 H35A 109.9
O4 C35 H35B 109.9
C36 C35 H35B 109.9
H35A C35 H35B 108.3
O5 C36 C35 109.8(3)
O5 C36 H36A 109.7
C35 C36 H36A 109.7
O5 C36 H36B 109.7
C35 C36 H36B 109.7
H36A C36 H36B 108.2
C36 O5 C37 112.6(3)
C36 O5 K1 108.31(17)
C37 O5 K1 106.98(18)
O5 C37 C38 108.8(3)
O5 C37 H37A 109.9
C38 C37 H37A 109.9
O5 C37 H37B 109.9
C38 C37 H37B 109.9
H37A C37 H37B 108.3
O6 C38 C37 108.0(3)
O6 C38 H38A 110.1
C37 C38 H38A 110.1
O6 C38 H38B 110.1
C37 C38 H38B 110.1
H38A C38 H38B 108.4
C38 O6 C39 112.7(2)
C38 O6 K1 120.47(18)
C39 O6 K1 117.74(17)
O6 C39 C40 107.9(3)
O6 C39 H39A 110.1
C40 C39 H39A 110.1
O6 C39 H39B 110.1
C40 C39 H39B 110.1
H39A C39 H39B 108.4
O1 C40 C39 108.9(3)
O1 C40 H40A 109.9
C39 C40 H40A 109.9
O1 C40 H40B 109.9
C39 C40 H40B 109.9
H40A C40 H40B 108.3
O7 K2 O9 117.72(7)
O7 K2 O11 117.43(7)
O9 K2 O11 116.98(7)
O7 K2 O8 58.82(6)
O9 K2 O8 58.94(6)
O11 K2 O8 150.02(7)
O7 K2 O10 153.45(7)
O9 K2 O10 58.17(6)
O11 K2 O10 58.82(6)
O8 K2 O10 109.87(7)
O7 K2 O12 58.92(6)
O9 K2 O12 157.17(7)
O11 K2 O12 58.77(6)
O8 K2 O12 112.15(7)
O10 K2 O12 113.44(7)
O7 K2 C20 126.27(8)
O9 K2 C20 88.19(10)
O11 K2 C20 82.78(8)
O8 K2 C20 124.69(9)
O10 K2 C20 80.25(8)
O12 K2 C20 112.20(9)
O7 K2 C19 109.48(9)
O9 K2 C19 113.56(9)
O11 K2 C19 72.73(8)
O8 K2 C19 137.22(8)
O10 K2 C19 94.75(8)
O12 K2 C19 87.36(8)
C20 K2 C19 25.38(10)
O7 K2 C16 72.91(8)
O9 K2 C16 94.65(9)
O11 K2 C16 128.96(8)
O8 K2 C16 80.16(8)
O10 K2 C16 131.61(8)
O12 K2 C16 104.74(8)
C20 K2 C16 57.88(9)
C19 K2 C16 57.69(9)
O7 K2 C21 117.55(9)
O9 K2 C21 72.39(9)
O11 K2 C21 105.88(9)
O8 K2 C21 100.79(9)
O10 K2 C21 87.24(9)
O12 K2 C21 130.20(9)
C20 K2 C21 23.92(10)
C19 K2 C21 44.53(10)
C16 K2 C21 44.71(10)
O7 K2 C18 86.21(8)
O9 K2 C18 125.87(8)
O11 K2 C18 85.43(8)
O8 K2 C18 122.02(8)
O10 K2 C18 118.10(8)
O12 K2 C18 76.96(8)
C20 K2 C18 43.81(10)
C19 K2 C18 23.42(9)
C16 K2 C18 43.92(9)
C21 K2 C18 53.75(10)
O7 K2 C15 94.16(8)
O9 K2 C15 75.37(8)
O11 K2 C15 127.23(8)
O8 K2 C15 82.05(8)
O10 K2 C15 108.57(8)
O12 K2 C15 126.18(8)
C20 K2 C15 44.99(9)
C19 K2 C15 56.64(9)
C16 K2 C15 23.68(9)
C21 K2 C15 24.58(10)
C18 K2 C15 53.83(9)
C41 O7 C52 112.1(3)
C41 O7 K2 118.45(18)
C52 O7 K2 118.42(19)
O7 C41 C42 108.8(3)
O7 C41 H41A 109.9
C42 C41 H41A 109.9
O7 C41 H41B 109.9
C42 C41 H41B 109.9
H41A C41 H41B 108.3
O8 C42 C41 109.3(3)
O8 C42 H42A 109.8
C41 C42 H42A 109.8
O8 C42 H42B 109.8
C41 C42 H42B 109.8
H42A C42 H42B 108.3
C42 O8 C43 112.6(3)
C42 O8 K2 112.13(18)
C43 O8 K2 109.72(18)
O8 C43 C44 108.8(3)
O8 C43 H43A 109.9
C44 C43 H43A 109.9
O8 C43 H43B 109.9
C44 C43 H43B 109.9
H43A C43 H43B 108.3
O9 C44 C43 108.1(3)
O9 C44 H44A 110.1
C43 C44 H44A 110.1
O9 C44 H44B 110.1
C43 C44 H44B 110.1
H44A C44 H44B 108.4
C45 O9 C44 112.8(3)
C45 O9 K2 118.99(18)
C44 O9 K2 117.67(18)
O9 C45 C46 108.8(3)
O9 C45 H45A 109.9
C46 C45 H45A 109.9
O9 C45 H45B 109.9
C46 C45 H45B 109.9
H45A C45 H45B 108.3
O10 C46 C45 108.4(3)
O10 C46 H46A 110.0
C45 C46 H46A 110.0
O10 C46 H46B 110.0
C45 C46 H46B 110.0
H46A C46 H46B 108.4
C47 O10 C46 113.4(3)
C47 O10 K2 112.57(18)
C46 O10 K2 108.41(18)
O10 C47 C48 108.3(3)
O10 C47 H47A 110.0
C48 C47 H47A 110.0
O10 C47 H47B 110.0
C48 C47 H47B 110.0
H47A C47 H47B 108.4
O11 C48 C47 108.4(3)
O11 C48 H48A 110.0
C47 C48 H48A 110.0
O11 C48 H48B 110.0
C47 C48 H48B 110.0
H48A C48 H48B 108.4
C48 O11 C49 112.8(3)
C48 O11 K2 115.52(18)
C49 O11 K2 117.40(18)
O11 C49 C50 108.8(3)
O11 C49 H49A 109.9
C50 C49 H49A 109.9
O11 C49 H49B 109.9
C50 C49 H49B 109.9
H49A C49 H49B 108.3
O12 C50 C49 108.3(3)
O12 C50 H50A 110.0
C49 C50 H50A 110.0
O12 C50 H50B 110.0
C49 C50 H50B 110.0
H50A C50 H50B 108.4
C51 O12 C50 113.4(2)
C51 O12 K2 106.40(18)
C50 O12 K2 108.45(18)
O12 C51 C52 108.0(3)
O12 C51 H51A 110.1
C52 C51 H51A 110.1
O12 C51 H51B 110.1
C52 C51 H51B 110.1
H51A C51 H51B 108.4
O7 C52 C51 108.6(3)
O7 C52 H52A 110.0
C51 C52 H52A 110.0
O7 C52 H52B 110.0
C51 C52 H52B 110.0
H52A C52 H52B 108.3

loop_
_geom_bond_atom_site_label_1
_geom_bond_atom_site_label_2
_geom_bond_distance
_geom_bond_publ_flag
Co1 C2 1.924(3) y
Co1 C1 2.014(4) y
Co1 C9 2.035(3) y
Co1 C11 2.040(3) y
Co1 C12 2.055(3) y
Co1 C10 2.072(3) y
Co1 C8 2.105(3) y
Co1 C3 2.142(3) y
C1 C7 1.430(6) y
C1 C2 1.439(6) y
C1 K1 3.436(4) y
C1 H1 0.85(4) ?
C2 C3 1.420(5) y
C2 K1 3.307(3) y
C2 H2 0.85(4) ?
C3 C4 1.437(5) y
C3 H3 0.91(4) ?
C4 C5 1.353(5) y
C4 K1 3.538(4) y
C4 H4 1.01(4) ?
C5 C6 1.398(6) y
C5 K1 3.346(4) y
C5 H5 0.98(4) ?
C6 C7 1.354(6) y
C6 K1 3.242(4) y
C6 H6 1.04(4) ?
C7 K1 3.295(4) y
C7 H7 1.03(4) ?
C8 C9 1.395(4) y
C8 C14 1.515(4) y
C8 H8 0.91(3) ?
C9 C10 1.415(5) y
C9 H9 0.93(3) ?
C10 C11 1.421(5) y
C10 H10 0.95(3) ?
C11 C12 1.421(5) y
C11 H11 0.95(3) ?
C12 C13 1.502(5) y
C12 H12 0.97(3) ?
C13 C14 1.507(5) y
C13 H13A 0.99(3) ?
C13 H13B 0.95(4) ?
C14 H14A 0.97(3) ?
C14 H14B 0.95(3) ?
Co2 C22' 1.850(18) ?
Co2 C16 1.918(3) y
Co2 C24' 1.93(3) ?
Co2 C15 2.005(4) y
Co2 C22 2.045(15) y
Co2 C24 2.046(13) y
Co2 C23' 2.07(3) ?
Co2 C25' 2.07(3) ?
Co2 C23 2.092(13) y
Co2 C25 2.113(7) y
Co2 C26 2.150(5) y
Co2 C26' 2.167(10) ?
C15 C16 1.413(5) y
C15 C21 1.468(6) y
C15 K2 3.496(3) y
C15 H15 0.94(4) ?
C16 C17 1.410(5) y
C16 K2 3.362(4) y
C16 H16 0.95(3) ?
C17 C18 1.404(5) y
C17 H17 1.09(4) ?
C18 C19 1.358(5) y
C18 K2 3.411(4) y
C18 H18 1.03(4) ?
C19 C20 1.408(6) y
C19 K2 3.207(3) y
C19 H19 1.05(4) ?
C20 C21 1.375(6) y
C20 K2 3.201(4) y
C20 H20 0.93(3) ?
C21 K2 3.379(4) y
C21 H21 0.85(4) ?
C22 C23 1.425(7) y
C22 C28 1.491(9) y
C22 H22 1.0000 ?
C23 C24 1.424(6) y
C23 H23 0.9500 ?
C24 C25 1.421(6) y
C24 H24 0.9500 ?
C25 C26 1.428(7) y
C25 H25 0.9500 ?
C26 C27 1.511(8) y
C26 H26 1.0000 ?
C27 C28 1.532(10) y
C27 H27A 0.9900 ?
C27 H27B 0.9900 ?
C28 H28A 0.9900 ?
C28 H28B 0.9900 ?
C22' C23' 1.424(10) ?
C22' C28' 1.497(11) ?
C22' H22' 1.0000 ?
C23' C24' 1.428(9) ?
C23' H23' 0.9500 ?
C24' C25' 1.430(9) ?
C24' H24' 0.9500 ?
C25' C26' 1.424(10) ?
C25' H25' 0.9500 ?
C26' C27' 1.502(10) ?
C26' H26C 1.0000 ?
C27' C28' 1.538(15) ?
C27' H27C 0.9900 ?
C27' H27D 0.9900 ?
C28' H28C 0.9900 ?
C28' H28D 0.9900 ?
K1 O4 2.828(2) ?
K1 O6 2.830(2) ?
K1 O2 2.855(2) ?
K1 O1 2.856(2) ?
K1 O3 2.915(2) ?
K1 O5 2.918(2) ?
O1 C40 1.424(4) ?
O1 C29 1.425(4) ?
C29 C30 1.493(5) ?
C29 H29A 0.9900 ?
C29 H29B 0.9900 ?
C30 O2 1.422(4) ?
C30 H30A 0.9900 ?
C30 H30B 0.9900 ?
O2 C31 1.426(4) ?
C31 C32 1.489(5) ?
C31 H31A 0.9900 ?
C31 H31B 0.9900 ?
C32 O3 1.416(3) ?
C32 H32A 0.9900 ?
C32 H32B 0.9900 ?
O3 C33 1.427(4) ?
C33 C34 1.491(5) ?
C33 H33A 0.9900 ?
C33 H33B 0.9900 ?
C34 O4 1.419(4) ?
C34 H34A 0.9900 ?
C34 H34B 0.9900 ?
O4 C35 1.423(4) ?
C35 C36 1.480(5) ?
C35 H35A 0.9900 ?
C35 H35B 0.9900 ?
C36 O5 1.406(4) ?
C36 H36A 0.9900 ?
C36 H36B 0.9900 ?
O5 C37 1.423(4) ?
C37 C38 1.489(5) ?
C37 H37A 0.9900 ?
C37 H37B 0.9900 ?
C38 O6 1.419(4) ?
C38 H38A 0.9900 ?
C38 H38B 0.9900 ?
O6 C39 1.423(4) ?
C39 C40 1.496(4) ?
C39 H39A 0.9900 ?
C39 H39B 0.9900 ?
C40 H40A 0.9900 ?
C40 H40B 0.9900 ?
K2 O7 2.823(2) ?
K2 O9 2.853(2) ?
K2 O11 2.867(2) ?
K2 O8 2.882(2) ?
K2 O10 2.885(2) ?
K2 O12 2.901(2) ?
O7 C41 1.410(4) ?
O7 C52 1.432(4) ?
C41 C42 1.487(5) ?
C41 H41A 0.9900 ?
C41 H41B 0.9900 ?
C42 O8 1.420(4) ?
C42 H42A 0.9900 ?
C42 H42B 0.9900 ?
O8 C43 1.421(4) ?
C43 C44 1.490(5) ?
C43 H43A 0.9900 ?
C43 H43B 0.9900 ?
C44 O9 1.425(4) ?
C44 H44A 0.9900 ?
C44 H44B 0.9900 ?
O9 C45 1.424(4) ?
C45 C46 1.484(5) ?
C45 H45A 0.9900 ?
C45 H45B 0.9900 ?
C46 O10 1.419(4) ?
C46 H46A 0.9900 ?
C46 H46B 0.9900 ?
O10 C47 1.418(4) ?
C47 C48 1.488(5) ?
C47 H47A 0.9900 ?
C47 H47B 0.9900 ?
C48 O11 1.414(4) ?
C48 H48A 0.9900 ?
C48 H48B 0.9900 ?
O11 C49 1.419(4) ?
C49 C50 1.487(5) ?
C49 H49A 0.9900 ?
C49 H49B 0.9900 ?
C50 O12 1.424(4) ?
C50 H50A 0.9900 ?
C50 H50B 0.9900 ?
O12 C51 1.422(4) ?
C51 C52 1.485(5) ?
C51 H51A 0.9900 ?
C51 H51B 0.9900 ?
C52 H52A 0.9900 ?
C52 H52B 0.9900 ?

loop_
_geom_torsion_atom_site_label_1
_geom_torsion_atom_site_label_2
_geom_torsion_atom_site_label_3
_geom_torsion_atom_site_label_4
_geom_torsion
C7 C1 C2 C3 35.8(6)
Co1 C1 C2 C3 -64.5(3)
K1 C1 C2 C3 84.6(3)
C7 C1 C2 Co1 100.3(4)
K1 C1 C2 Co1 149.06(12)
C7 C1 C2 K1 -48.8(4)
Co1 C1 C2 K1 -149.06(12)
C1 C2 C3 C4 -30.0(5)
Co1 C2 C3 C4 -91.3(3)
K1 C2 C3 C4 51.1(4)
C1 C2 C3 Co1 61.3(3)
K1 C2 C3 Co1 142.33(15)
C2 C3 C4 C5 5.5(6)
Co1 C3 C4 C5 -62.0(5)
C2 C3 C4 K1 -47.6(3)
Co1 C3 C4 K1 -115.13(16)
C3 C4 C5 C6 9.7(7)
K1 C4 C5 C6 66.2(4)
C3 C4 C5 K1 -56.5(4)
C4 C5 C6 C7 -0.9(6)
K1 C5 C6 C7 71.3(4)
C4 C5 C6 K1 -72.2(4)
C5 C6 C7 C1 -3.8(7)
K1 C6 C7 C1 68.4(4)
C5 C6 C7 K1 -72.1(4)
C2 C1 C7 C6 -16.2(7)
Co1 C1 C7 C6 59.6(5)
K1 C1 C7 C6 -65.2(4)
C2 C1 C7 K1 49.0(4)
Co1 C1 C7 K1 124.8(2)
C14 C8 C9 C10 46.8(4)
Co1 C8 C9 C10 -55.3(3)
C14 C8 C9 Co1 102.1(3)
C8 C9 C10 C11 12.5(5)
Co1 C9 C10 C11 -43.7(3)
C8 C9 C10 Co1 56.1(3)
C9 C10 C11 C12 -2.7(5)
Co1 C10 C11 C12 -46.3(3)
C9 C10 C11 Co1 43.6(3)
C10 C11 C12 C13 -51.8(5)
Co1 C11 C12 C13 -98.4(3)
C10 C11 C12 Co1 46.6(3)
C11 C12 C13 C14 36.0(5)
Co1 C12 C13 C14 -42.0(3)
C12 C13 C14 C8 35.9(4)
C9 C8 C14 C13 -88.9(4)
Co1 C8 C14 C13 -13.0(3)
C21 C15 C16 C17 -27.8(6)
Co2 C15 C16 C17 65.4(3)
K2 C15 C16 C17 -81.4(3)
C21 C15 C16 Co2 -93.2(4)
K2 C15 C16 Co2 -146.80(12)
C21 C15 C16 K2 53.6(3)
Co2 C15 C16 K2 146.80(12)
C15 C16 C17 C18 33.9(6)
Co2 C16 C17 C18 95.2(4)
K2 C16 C17 C18 -45.9(4)
C15 C16 C17 Co2 -61.4(3)
K2 C16 C17 Co2 -141.17(13)
C16 C17 C18 C19 -12.3(7)
Co2 C17 C18 C19 55.9(5)
C16 C17 C18 K2 45.2(4)
Co2 C17 C18 K2 113.49(19)
C17 C18 C19 C20 -7.6(6)
K2 C18 C19 C20 -71.2(3)
C17 C18 C19 K2 63.5(4)
C18 C19 C20 C21 2.0(6)
K2 C19 C20 C21 -73.8(4)
C18 C19 C20 K2 75.8(4)
C19 C20 C21 C15 9.0(7)
K2 C20 C21 C15 -61.2(4)
C19 C20 C21 K2 70.2(4)
C16 C15 C21 C20 3.2(7)
Co2 C15 C21 C20 -68.2(5)
K2 C15 C21 C20 56.6(4)
C16 C15 C21 K2 -53.5(3)
Co2 C15 C21 K2 -124.89(17)
C28 C22 C23 C24 60(2)
Co2 C22 C23 C24 -42.2(14)
C28 C22 C23 Co2 102.4(11)
C22 C23 C24 C25 -9(3)
Co2 C23 C24 C25 -51.0(13)
C22 C23 C24 Co2 42.2(14)
C23 C24 C25 C26 -1.4(19)
Co2 C24 C25 C26 -52.0(8)
C23 C24 C25 Co2 50.6(13)
C24 C25 C26 C27 -53.4(11)
Co2 C25 C26 C27 -103.4(5)
C24 C25 C26 Co2 50.0(9)
C25 C26 C27 C28 91.0(9)
Co2 C26 C27 C28 14.1(9)
C23 C22 C28 C27 -39.7(14)
Co2 C22 C28 C27 42.5(9)
C26 C27 C28 C22 -36.4(9)
C16 Co2 C22' C23' 133.2(13)
C24' Co2 C22' C23' -19.4(15)
C15 Co2 C22' C23' 169.2(13)
C25' Co2 C22' C23' -56.4(14)
C26' Co2 C22' C23' -93.3(13)
C16 Co2 C22' C28' -106.4(12)
C24' Co2 C22' C28' 101.0(13)
C15 Co2 C22' C28' -70.5(14)
C23' Co2 C22' C28' 120.4(15)
C25' Co2 C22' C28' 64.0(13)
C26' Co2 C22' C28' 27.0(13)
C28' C22' C23' C24' -76(4)
Co2 C22' C23' C24' 30(3)
C28' C22' C23' Co2 -106.4(14)
C22' C23' C24' C25' 27(6)
Co2 C23' C24' C25' 56(4)
C22' C23' C24' Co2 -29(3)
C23' C24' C25' C26' -4(6)
Co2 C24' C25' C26' 52(3)
C23' C24' C25' Co2 -56(4)
C24' C25' C26' C27' 48(4)
Co2 C25' C26' C27' 95.1(14)
C24' C25' C26' Co2 -47(3)
C25' C26' C27' C28' -87.4(19)
Co2 C26' C27' C28' -16(2)
C23' C22' C28' C27' 44(2)
Co2 C22' C28' C27' -43(2)
C26' C27' C28' C22' 38(2)
C40 O1 C29 C30 176.3(3)
K1 O1 C29 C30 -60.1(3)
O1 C29 C30 O2 66.3(3)
C29 C30 O2 C31 176.0(3)
C29 C30 O2 K1 -38.9(3)
C30 O2 C31 C32 178.7(3)
K1 O2 C31 C32 34.5(3)
O2 C31 C32 O3 -64.0(3)
C31 C32 O3 C33 -177.0(2)
C31 C32 O3 K1 61.4(3)
C32 O3 C33 C34 175.3(3)
K1 O3 C33 C34 -61.9(3)
O3 C33 C34 O4 69.3(3)
C33 C34 O4 C35 -179.6(3)
C33 C34 O4 K1 -39.5(3)
C34 O4 C35 C36 -178.3(3)
K1 O4 C35 C36 41.2(4)
O4 C35 C36 O5 -69.5(4)
C35 C36 O5 C37 177.2(3)
C35 C36 O5 K1 59.1(3)
C36 O5 C37 C38 175.7(3)
K1 O5 C37 C38 -65.5(3)
O5 C37 C38 O6 65.2(3)
C37 C38 O6 C39 -176.5(3)
C37 C38 O6 K1 -30.2(3)
C38 O6 C39 C40 -174.4(3)
K1 O6 C39 C40 38.2(3)
C29 O1 C40 C39 -175.0(3)
K1 O1 C40 C39 60.8(3)
O6 C39 C40 O1 -66.8(3)
C52 O7 C41 C42 -174.6(3)
K2 O7 C41 C42 41.9(3)
O7 C41 C42 O8 -64.5(4)
C41 C42 O8 C43 179.1(3)
C41 C42 O8 K2 54.8(3)
C42 O8 C43 C44 173.0(3)
K2 O8 C43 C44 -61.4(3)
O8 C43 C44 O9 67.3(3)
C43 C44 O9 C45 177.5(3)
C43 C44 O9 K2 -38.1(3)
C44 O9 C45 C46 173.8(3)
K2 O9 C45 C46 29.9(3)
O9 C45 C46 O10 -64.5(4)
C45 C46 O10 C47 -168.7(3)
C45 C46 O10 K2 65.5(3)
C46 O10 C47 C48 -178.3(3)
K2 O10 C47 C48 -54.8(3)
O10 C47 C48 O11 69.0(3)
C47 C48 O11 C49 173.5(3)
C47 C48 O11 K2 -47.5(3)
C48 O11 C49 C50 174.7(3)
K2 O11 C49 C50 36.6(3)
O11 C49 C50 O12 -68.3(3)
C49 C50 O12 C51 -178.6(3)
C49 C50 O12 K2 63.4(3)
C50 O12 C51 C52 174.5(3)
K2 O12 C51 C52 -66.4(3)
C41 O7 C52 C51 -175.3(3)
K2 O7 C52 C51 -31.7(3)
O12 C51 C52 O7 67.4(3)
